data_1510409
loop_
_publ_author_name
'Engelmann, U.'
'Mueller, B.G.'

_publ_section_title
;
 Tetrafluoroaurate(III) der Lanthaniden MF(AuF4)2 (M = Tm, Yb, Lu)
;
_journal_name_full 'Zeitschrift fuer Anorganische und Allgemeine Chemie'
_journal_page_first 1661
_journal_page_last 1668
_journal_paper_doi 10.1002/zaac.19936191004
_journal_volume 619
_journal_year 1993
_chemical_formula_sum 'Au2 F9 Yb'
_chemical_name_systematic 'Yb F (Au F4)2'
_space_group_IT_number 60
_symmetry_space_group_name_Hall '-P 2n 2ab'
_symmetry_space_group_name_H-M 'P b c n'
_cell_angle_alpha 90
_cell_angle_beta 90
_cell_angle_gamma 90
_cell_formula_units_Z 12
_cell_length_a 11.0098
_cell_length_b 9.0223
_cell_length_c 21.5736
_cell_volume 2142.986
_citation_journal_id_ASTM ZAACAB
_cod_data_source_file gold_498.cif
_cod_data_source_block Au2F9Yb1
_cod_original_formula_sum 'Au2 F9 Yb1'
_cod_database_code 1510409

loop_
_symmetry_equiv_pos_as_xyz
x,y,z
-x+1/2,-y+1/2,z+1/2
x+1/2,-y+1/2,-z
-x,y,-z+1/2
-x,-y,-z
x-1/2,y-1/2,-z-1/2
-x-1/2,y-1/2,z
x,-y,z-1/2

loop_
_atom_site_label
_atom_site_type_symbol
_atom_site_fract_x
_atom_site_fract_y
_atom_site_fract_z
_atom_site_occupancy
_atom_site_U_iso_or_equiv
F3 F-1 0.6807 0.6997 0.7621 1 0.0
Au2 Au+3 0.4266 0.4321 0.8346 1 0.0
F1 F-1 0 0.5 0 1 0.0
F4 F-1 0.4525 0.2698 0.9644 1 0.0
F12 F-1 0.2802 0.5037 0.8722 1 0.0
F8 F-1 0.447 0.9156 0.8357 1 0.0
F6 F-1 0.3593 0.9961 0.7273 1 0.0
F10 F-1 0.5834 0.4972 0.9331 1 0.0
Au1 Au+3 0.1087 0.1573 0.01 1 0.0
F7 F-1 0.8633 0.6992 0.0538 1 0.0
F13 F-1 0.3792 0.2287 0.8477 1 0.0
F14 F-1 0.7643 0.4239 0.011 1 0.0
Yb1 Yb+3 0 0.3224 0.75 1 0.0
F9 F-1 0.7099 0.7812 0.8814 1 0.0
Au3 Au+3 0.285 0.1402 0.6709 1 0.0
F2 F-1 0.5233 0.6306 0.6793 1 0.0
F5 F-1 0.3955 0.088 0.6033 1 0.0
F11 F-1 0.5748 0.3704 0.799 1 0.0
Yb2 Yb+3 0.9049 0.5399 0.5835 1 0.0
